data_7237427
loop_
_publ_author_name
'Mulay, Sandip V.'
'Bogoslavky, Benny'
'Galanti, Idan'
'Galun, Ehud'
'Gidron, Ori'

_publ_section_title
;
 Bifuran-imide: a stable furan building unit for organic electronics
;
_journal_issue 44
_journal_name_full 'Journal of Materials Chemistry C'
_journal_page_first 11951
_journal_paper_doi 10.1039/C8TC02908C
_journal_volume 6
_journal_year 2018
_chemical_formula_moiety 'C32 H32 N2 O8, 0.5(C H2 Cl2)'
_chemical_formula_sum 'C32.5 H33 Cl N2 O8'
_chemical_formula_weight 615.06
_space_group_IT_number 14
_space_group_name_Hall '-P 2ybc'
_space_group_name_H-M_alt 'P 1 21/c 1'
_symmetry_cell_setting monoclinic
_symmetry_space_group_name_Hall '-P 2ybc'
_symmetry_space_group_name_H-M 'P 1 21/c 1'
_atom_sites_solution_hydrogens geom
_atom_sites_solution_primary direct
_atom_sites_solution_secondary difmap
_audit_creation_method SHELXL-97
_audit_update_record
;
2018-04-25 deposited with the CCDC.
2018-08-09 downloaded from the CCDC.
;
_cell_angle_alpha 90.00
_cell_angle_beta 95.887(5)
_cell_angle_gamma 90.00
_cell_formula_units_Z 8
_cell_length_a 16.043(5)
_cell_length_b 9.527(3)
_cell_length_c 39.119(11)
_cell_measurement_reflns_used 4456
_cell_measurement_temperature 143(1)
_cell_measurement_theta_max 21.936
_cell_measurement_theta_min 2.201
_cell_volume 5947(3)
_computing_cell_refinement 'Bruker SMART'
_computing_data_collection 'Bruker SMART'
_computing_data_reduction 'Bruker SAINT'
_computing_molecular_graphics 'Bruker SHELXTL'
_computing_publication_material 'Bruker SHELXTL'
_computing_structure_refinement 'SHELXL-97 (Sheldrick, 1997)'
_computing_structure_solution 'SHELXS-97 (Sheldrick, 1990)'
_diffrn_ambient_temperature 143(1)
_diffrn_measured_fraction_theta_full 0.999
_diffrn_measured_fraction_theta_max 0.999
_diffrn_measurement_device_type 'CCD area detector'
_diffrn_measurement_method 'phi and omega scans'
_diffrn_radiation_monochromator graphite
_diffrn_radiation_source 'fine-focus sealed tube'
_diffrn_radiation_type MoK\a
_diffrn_radiation_wavelength 0.71073
_diffrn_reflns_av_R_equivalents 0.1179
_diffrn_reflns_av_sigmaI/netI 0.0942
_diffrn_reflns_limit_h_max 19
_diffrn_reflns_limit_h_min -19
_diffrn_reflns_limit_k_max 11
_diffrn_reflns_limit_k_min -11
_diffrn_reflns_limit_l_max 46
_diffrn_reflns_limit_l_min -46
_diffrn_reflns_number 53871
_diffrn_reflns_theta_full 25.00
_diffrn_reflns_theta_max 25.00
_diffrn_reflns_theta_min 1.57
_exptl_absorpt_coefficient_mu 0.184
_exptl_absorpt_correction_T_max 0.9782
_exptl_absorpt_correction_T_min 0.8926
_exptl_absorpt_correction_type multi-scan
_exptl_absorpt_process_details 'Bruker SADABS V2.05'
_exptl_crystal_colour yellow
_exptl_crystal_density_diffrn 1.374
_exptl_crystal_density_method 'not measured'
_exptl_crystal_description Needle
_exptl_crystal_F_000 2584
_exptl_crystal_size_max 0.63
_exptl_crystal_size_mid 0.13
_exptl_crystal_size_min 0.12
_refine_diff_density_max 0.466
_refine_diff_density_min -0.376
_refine_diff_density_rms 0.076
_refine_ls_extinction_method none
_refine_ls_goodness_of_fit_ref 1.134
_refine_ls_hydrogen_treatment constr
_refine_ls_matrix_type full
_refine_ls_number_parameters 788
_refine_ls_number_reflns 10463
_refine_ls_number_restraints 0
_refine_ls_restrained_S_all 1.134
_refine_ls_R_factor_all 0.1380
_refine_ls_R_factor_gt 0.0949
_refine_ls_shift/su_max 0.001
_refine_ls_shift/su_mean 0.000
_refine_ls_structure_factor_coef Fsqd
_refine_ls_weighting_details 'calc w=1/[\s^2^(Fo^2^)+(0.0820P)^2^+6.5927P] where P=(Fo^2^+2Fc^2^)/3'
_refine_ls_weighting_scheme calc
_refine_ls_wR_factor_gt 0.1940
_refine_ls_wR_factor_ref 0.2145
_reflns_number_gt 7387
_reflns_number_total 10463
_reflns_threshold_expression >2sigma(I)
_cod_data_source_file c8tc02908c3.cif
_cod_data_source_block C6-2BFI
_cod_depositor_comments
;
The following automatic conversions were performed:

data item '_symmetry_cell_setting' value 'Monoclinic' was changed to
'monoclinic' in accordance with the
/home/saulius/struct/COD-crude-data/automatic-downloads/DataCite-retrospective/RSC/depositions/lib/dictionaries/cif_core.dic
dictionary named 'cif_core.dic' version 2.4.2 last updated on
2011-04-26.

Automatic conversion script
Id: cif_fix_values 6909 2019-04-08 15:41:33Z antanas 
;
_cod_original_sg_symbol_H-M P2(1)/c
_cod_original_formula_sum 'C32.50 H33 Cl N2 O8'
_cod_database_code 7237427

loop_
_symmetry_equiv_pos_as_xyz
'x, y, z'
'-x, y+1/2, -z+1/2'
'-x, -y, -z'
'x, -y-1/2, z-1/2'

loop_
_atom_site_label
_atom_site_type_symbol
_atom_site_fract_x
_atom_site_fract_y
_atom_site_fract_z
_atom_site_U_iso_or_equiv
_atom_site_adp_type
_atom_site_occupancy
_atom_site_symmetry_multiplicity
_atom_site_calc_flag
_atom_site_refinement_flags
C1 C 0.3380(3) 0.4951(4) 0.61182(11) 0.0214(10) Uani 1 1 d .
C2 C 0.2889(2) 0.4089(4) 0.58621(11) 0.0189(9) Uani 1 1 d .
C3 C 0.2815(2) 0.2661(4) 0.58255(11) 0.0189(9) Uani 1 1 d .
C4 C 0.3189(3) 0.1621(4) 0.60460(12) 0.0230(10) Uani 1 1 d .
C5 C 0.3626(3) 0.1779(4) 0.63578(11) 0.0196(9) Uani 1 1 d .
C6 C 0.3873(3) 0.3038(4) 0.65622(12) 0.0251(10) Uani 1 1 d .
C7 C 0.2387(3) 0.4671(4) 0.55772(11) 0.0234(10) Uani 1 1 d .
H7 H 0.2310 0.5641 0.5528 0.028 Uiso 1 1 calc R
C8 C 0.2039(3) 0.3590(4) 0.53891(11) 0.0208(10) Uani 1 1 d .
C9 C 0.3518(3) -0.0483(5) 0.62351(12) 0.0297(11) Uani 1 1 d .
H9 H 0.3572 -0.1475 0.6248 0.036 Uiso 1 1 calc R
C10 C 0.3829(3) 0.0387(4) 0.64787(12) 0.0275(11) Uani 1 1 d .
H10 H 0.4129 0.0139 0.6692 0.033 Uiso 1 1 calc R
C11 C 0.4265(3) 0.5499(4) 0.66393(11) 0.0238(10) Uani 1 1 d .
H11A H 0.4483 0.6237 0.6494 0.029 Uiso 1 1 calc R
H11B H 0.4749 0.5064 0.6777 0.029 Uiso 1 1 calc R
C12 C 0.3692(3) 0.6166(5) 0.68788(12) 0.0274(11) Uani 1 1 d .
H12A H 0.3469 0.5434 0.7024 0.033 Uiso 1 1 calc R
H12B H 0.3212 0.6619 0.6742 0.033 Uiso 1 1 calc R
C13 C 0.4173(3) 0.7258(4) 0.71058(11) 0.0256(10) Uani 1 1 d .
H13A H 0.4601 0.6772 0.7263 0.031 Uiso 1 1 calc R
H13B H 0.4470 0.7891 0.6958 0.031 Uiso 1 1 calc R
C14 C 0.3627(3) 0.8133(5) 0.73166(12) 0.0284(11) Uani 1 1 d .
H14A H 0.3345 0.7505 0.7470 0.034 Uiso 1 1 calc R
H14B H 0.3188 0.8597 0.7160 0.034 Uiso 1 1 calc R
C15 C 0.4112(3) 0.9250(5) 0.75333(13) 0.0348(12) Uani 1 1 d .
H15A H 0.4558 0.8788 0.7687 0.042 Uiso 1 1 calc R
H15B H 0.4385 0.9890 0.7380 0.042 Uiso 1 1 calc R
C16 C 0.3570(3) 1.0094(6) 0.77463(14) 0.0491(15) Uani 1 1 d .
H16A H 0.3134 1.0573 0.7595 0.074 Uiso 1 1 calc R
H16B H 0.3914 1.0792 0.7880 0.074 Uiso 1 1 calc R
H16C H 0.3307 0.9470 0.7903 0.074 Uiso 1 1 calc R
C17 C 0.1437(3) 0.3489(4) 0.50957(11) 0.0230(10) Uani 1 1 d .
C18 C 0.1001(3) 0.2445(4) 0.49275(11) 0.0235(10) Uani 1 1 d .
H18 H 0.1056 0.1469 0.4974 0.028 Uiso 1 1 calc R
C19 C 0.0444(3) 0.3081(4) 0.46668(11) 0.0205(10) Uani 1 1 d .
C20 C 0.0596(3) 0.4498(5) 0.46909(11) 0.0222(10) Uani 1 1 d .
C21 C 0.0219(2) 0.5585(4) 0.44882(11) 0.0188(9) Uani 1 1 d .
C22 C -0.0357(3) 0.5488(4) 0.42090(11) 0.0237(10) Uani 1 1 d .
C23 C -0.0782(3) 0.4273(4) 0.40407(11) 0.0228(10) Uani 1 1 d .
C24 C -0.0166(3) 0.2282(5) 0.44351(12) 0.0270(11) Uani 1 1 d .
C25 C -0.0512(3) 0.6916(5) 0.40952(11) 0.0249(10) Uani 1 1 d .
H25 H -0.0884 0.7219 0.3905 0.030 Uiso 1 1 calc R
C26 C -0.0027(3) 0.7724(5) 0.43119(12) 0.0297(11) Uani 1 1 d .
H26 H -0.0009 0.8719 0.4298 0.036 Uiso 1 1 calc R
C27 C -0.1289(3) 0.1869(5) 0.39872(12) 0.0263(11) Uani 1 1 d .
H27A H -0.1799 0.2360 0.3885 0.032 Uiso 1 1 calc R
H27B H -0.1463 0.1147 0.4148 0.032 Uiso 1 1 calc R
C28 C -0.0859(3) 0.1168(5) 0.37059(12) 0.0306(11) Uani 1 1 d .
H28A H -0.0365 0.0645 0.3811 0.037 Uiso 1 1 calc R
H28B H -0.0657 0.1900 0.3555 0.037 Uiso 1 1 calc R
C29 C -0.1426(3) 0.0163(5) 0.34886(12) 0.0316(11) Uani 1 1 d .
H29A H -0.1908 0.0690 0.3374 0.038 Uiso 1 1 calc R
H29B H -0.1648 -0.0550 0.3640 0.038 Uiso 1 1 calc R
C30 C -0.0965(3) -0.0573(6) 0.32178(13) 0.0418(13) Uani 1 1 d .
H30A H -0.0697 0.0147 0.3083 0.050 Uiso 1 1 calc R
H30B H -0.0514 -0.1158 0.3336 0.050 Uiso 1 1 calc R
C31 C -0.1517(4) -0.1498(6) 0.29710(14) 0.0514(15) Uani 1 1 d .
H31A H -0.2002 -0.0941 0.2870 0.062 Uiso 1 1 calc R
H31B H -0.1194 -0.1796 0.2781 0.062 Uiso 1 1 calc R
C32 C -0.1837(4) -0.2793(7) 0.31422(17) 0.0665(19) Uani 1 1 d .
H32A H -0.1360 -0.3365 0.3237 0.100 Uiso 1 1 calc R
H32B H -0.2191 -0.3342 0.2972 0.100 Uiso 1 1 calc R
H32C H -0.2165 -0.2506 0.3328 0.100 Uiso 1 1 calc R
N1 N 0.3822(2) 0.4403(3) 0.64130(9) 0.0210(8) Uani 1 1 d .
N2 N -0.0714(2) 0.2899(4) 0.41803(9) 0.0230(8) Uani 1 1 d .
O1 O 0.33949(19) 0.6223(3) 0.60649(8) 0.0264(7) Uani 1 1 d .
O2 O 0.4164(2) 0.2909(3) 0.68552(9) 0.0357(8) Uani 1 1 d .
O3 O 0.23018(17) 0.2324(3) 0.55398(7) 0.0212(7) Uani 1 1 d .
O4 O 0.31031(18) 0.0228(3) 0.59591(8) 0.0250(7) Uani 1 1 d .
O5 O -0.1239(2) 0.4474(3) 0.37786(8) 0.0335(8) Uani 1 1 d .
O6 O -0.0177(2) 0.1019(3) 0.44767(9) 0.0384(9) Uani 1 1 d .
O7 O 0.11935(17) 0.4778(3) 0.49535(7) 0.0219(7) Uani 1 1 d .
O8 O 0.04394(18) 0.6951(3) 0.45553(7) 0.0251(7) Uani 1 1 d .
C33 C 0.1810(2) -0.0074(4) 0.90108(11) 0.0192(9) Uani 1 1 d .
C34 C 0.2346(3) 0.0638(4) 0.92863(11) 0.0189(9) Uani 1 1 d .
C35 C 0.2480(3) 0.2031(4) 0.93546(11) 0.0207(10) Uani 1 1 d .
C36 C 0.2105(3) 0.3196(4) 0.91716(12) 0.0235(10) Uani 1 1 d .
C37 C 0.1596(3) 0.3208(4) 0.88756(12) 0.0236(10) Uani 1 1 d .
C38 C 0.1248(3) 0.2066(4) 0.86551(12) 0.0261(11) Uani 1 1 d .
C39 C 0.2856(2) -0.0088(4) 0.95463(11) 0.0196(9) Uani 1 1 d .
H39 H 0.2901 -0.1078 0.9572 0.023 Uiso 1 1 calc R
C40 C 0.3266(2) 0.0880(4) 0.97508(11) 0.0197(10) Uani 1 1 d .
C41 C 0.1416(3) 0.4669(5) 0.88040(13) 0.0306(11) Uani 1 1 d .
H41 H 0.1077 0.5046 0.8613 0.037 Uiso 1 1 calc R
C42 C 0.1828(3) 0.5380(5) 0.90631(14) 0.0365(13) Uani 1 1 d .
H42 H 0.1820 0.6373 0.9083 0.044 Uiso 1 1 calc R
C43 C 0.0844(3) -0.0312(5) 0.84959(12) 0.0281(11) Uani 1 1 d .
H43A H 0.0321 0.0168 0.8404 0.034 Uiso 1 1 calc R
H43B H 0.0686 -0.1173 0.8615 0.034 Uiso 1 1 calc R
C44 C 0.1326(3) -0.0718(5) 0.82016(11) 0.0274(11) Uani 1 1 d .
H44A H 0.1858 -0.1175 0.8292 0.033 Uiso 1 1 calc R
H44B H 0.1467 0.0137 0.8076 0.033 Uiso 1 1 calc R
C45 C 0.0832(3) -0.1708(6) 0.79565(13) 0.0425(13) Uani 1 1 d .
H45A H 0.0697 -0.2559 0.8085 0.051 Uiso 1 1 calc R
H45B H 0.0296 -0.1250 0.7873 0.051 Uiso 1 1 calc R
C46 C 0.1259(3) -0.2146(6) 0.76543(13) 0.0419(13) Uani 1 1 d .
H46A H 0.1790 -0.2621 0.7738 0.050 Uiso 1 1 calc R
H46B H 0.1405 -0.1293 0.7529 0.050 Uiso 1 1 calc R
C47 C 0.0757(4) -0.3122(8) 0.74023(16) 0.0662(19) Uani 1 1 d .
H47A H 0.0592 -0.3965 0.7527 0.079 Uiso 1 1 calc R
H47B H 0.0239 -0.2638 0.7307 0.079 Uiso 1 1 calc R
C48 C 0.1236(4) -0.3565(8) 0.71161(16) 0.071(2) Uani 1 1 d .
H48A H 0.1454 -0.2734 0.7007 0.106 Uiso 1 1 calc R
H48B H 0.0866 -0.4086 0.6946 0.106 Uiso 1 1 calc R
H48C H 0.1703 -0.4167 0.7206 0.106 Uiso 1 1 calc R
C49 C 0.3857(2) 0.0892(4) 1.00494(11) 0.0208(10) Uani 1 1 d .
C50 C 0.4240(3) 0.1930(4) 1.02369(11) 0.0223(10) Uani 1 1 d .
H50 H 0.4174 0.2908 1.0195 0.027 Uiso 1 1 calc R
C51 C 0.4764(3) 0.1296(4) 1.05111(11) 0.0198(10) Uani 1 1 d .
C52 C 0.4649(3) -0.0122(4) 1.04684(11) 0.0203(10) Uani 1 1 d .
C53 C 0.5027(3) -0.1195(4) 1.06763(11) 0.0216(10) Uani 1 1 d .
C54 C 0.5595(2) -0.1089(4) 1.09553(11) 0.0195(9) Uani 1 1 d .
C55 C 0.6024(3) 0.0132(4) 1.11287(12) 0.0223(10) Uani 1 1 d .
C56 C 0.5265(3) 0.2103(4) 1.07721(11) 0.0235(10) Uani 1 1 d .
C57 C 0.5778(3) -0.2500(4) 1.10708(12) 0.0273(11) Uani 1 1 d .
H57 H 0.6152 -0.2780 1.1263 0.033 Uiso 1 1 calc R
C58 C 0.5317(3) -0.3329(5) 1.08541(12) 0.0323(12) Uani 1 1 d .
H58 H 0.5317 -0.4325 1.0869 0.039 Uiso 1 1 calc R
C59 C 0.6406(3) 0.2581(4) 1.12103(12) 0.0264(11) Uani 1 1 d .
H59A H 0.6527 0.3349 1.1052 0.032 Uiso 1 1 calc R
H59B H 0.6945 0.2130 1.1293 0.032 Uiso 1 1 calc R
C60 C 0.6028(3) 0.3201(5) 1.15136(12) 0.0300(11) Uani 1 1 d .
H60A H 0.5861 0.2435 1.1663 0.036 Uiso 1 1 calc R
H60B H 0.5518 0.3739 1.1431 0.036 Uiso 1 1 calc R
C61 C 0.6644(3) 0.4163(5) 1.17195(12) 0.0322(12) Uani 1 1 d .
H61A H 0.7096 0.3584 1.1839 0.039 Uiso 1 1 calc R
H61B H 0.6902 0.4792 1.1559 0.039 Uiso 1 1 calc R
C62 C 0.6259(3) 0.5051(5) 1.19827(12) 0.0354(12) Uani 1 1 d .
H62A H 0.5915 0.4438 1.2117 0.042 Uiso 1 1 calc R
H62B H 0.5879 0.5747 1.1860 0.042 Uiso 1 1 calc R
C63 C 0.6893(3) 0.5828(6) 1.22314(14) 0.0448(14) Uani 1 1 d .
H63A H 0.6586 0.6429 1.2383 0.054 Uiso 1 1 calc R
H63B H 0.7217 0.5133 1.2379 0.054 Uiso 1 1 calc R
C64 C 0.7496(4) 0.6733(6) 1.20565(15) 0.0556(16) Uani 1 1 d .
H64A H 0.7819 0.6143 1.1912 0.083 Uiso 1 1 calc R
H64B H 0.7880 0.7207 1.2231 0.083 Uiso 1 1 calc R
H64C H 0.7182 0.7436 1.1913 0.083 Uiso 1 1 calc R
N3 N 0.1322(2) 0.0624(4) 0.87474(9) 0.0223(8) Uani 1 1 d .
N4 N 0.5861(2) 0.1527(3) 1.10155(9) 0.0199(8) Uani 1 1 d .
O9 O 0.17882(19) -0.1356(3) 0.90194(8) 0.0272(7) Uani 1 1 d .
O10 O 0.0854(2) 0.2363(3) 0.83825(9) 0.0387(9) Uani 1 1 d .
O11 O 0.30368(17) 0.2211(3) 0.96346(7) 0.0224(7) Uani 1 1 d .
O12 O 0.22634(19) 0.4510(3) 0.92963(8) 0.0321(8) Uani 1 1 d .
O13 O 0.40994(17) -0.0400(3) 1.01897(7) 0.0227(7) Uani 1 1 d .
O14 O 0.48397(18) -0.2573(3) 1.06058(8) 0.0270(7) Uani 1 1 d .
O15 O 0.5166(2) 0.3390(3) 1.07664(8) 0.0323(8) Uani 1 1 d .
O16 O 0.6538(2) -0.0079(3) 1.13700(8) 0.0325(8) Uani 1 1 d .
C1C C 0.3060(4) 0.9077(9) 0.51653(19) 0.079(2) Uani 1 1 d .
H1C1 H 0.2961 1.0074 0.5220 0.095 Uiso 1 1 calc R
H1C2 H 0.3320 0.8621 0.5377 0.095 Uiso 1 1 calc R
Cl1 Cl 0.37575(9) 0.89965(15) 0.48536(4) 0.0498(4) Uani 1 1 d .
Cl2 Cl 0.20938(10) 0.82704(16) 0.50418(4) 0.0586(4) Uani 1 1 d .

loop_
_atom_site_aniso_label
_atom_site_aniso_U_11
_atom_site_aniso_U_22
_atom_site_aniso_U_33
_atom_site_aniso_U_23
_atom_site_aniso_U_13
_atom_site_aniso_U_12
C1 0.024(2) 0.013(2) 0.027(3) -0.0065(19) 0.005(2) -0.0001(18)
C2 0.019(2) 0.012(2) 0.026(3) -0.0022(18) 0.0044(19) -0.0012(17)
C3 0.019(2) 0.016(2) 0.022(2) -0.0072(19) 0.0008(18) -0.0032(17)
C4 0.026(2) 0.010(2) 0.035(3) -0.0050(19) 0.007(2) -0.0013(17)
C5 0.022(2) 0.007(2) 0.029(3) -0.0007(19) 0.0010(19) -0.0003(17)
C6 0.024(2) 0.014(2) 0.036(3) -0.002(2) 0.001(2) 0.0027(18)
C7 0.024(2) 0.013(2) 0.033(3) -0.006(2) 0.006(2) -0.0004(18)
C8 0.023(2) 0.019(2) 0.021(2) -0.0043(19) 0.0003(19) -0.0018(18)
C9 0.037(3) 0.008(2) 0.043(3) 0.005(2) -0.001(2) 0.0003(19)
C10 0.030(3) 0.017(2) 0.034(3) 0.000(2) -0.003(2) -0.0030(19)
C11 0.032(2) 0.012(2) 0.027(3) -0.0050(19) -0.001(2) -0.0071(18)
C12 0.034(3) 0.018(2) 0.030(3) -0.006(2) 0.002(2) -0.0047(19)
C13 0.032(2) 0.016(2) 0.027(3) -0.003(2) -0.006(2) -0.0021(19)
C14 0.035(3) 0.021(3) 0.027(3) -0.005(2) -0.009(2) 0.000(2)
C15 0.040(3) 0.031(3) 0.032(3) -0.014(2) -0.005(2) 0.001(2)
C16 0.047(3) 0.049(4) 0.049(4) -0.023(3) -0.009(3) 0.008(3)
C17 0.025(2) 0.019(2) 0.026(3) 0.000(2) 0.005(2) 0.0034(18)
C18 0.027(2) 0.011(2) 0.031(3) -0.0069(19) -0.003(2) 0.0025(18)
C19 0.022(2) 0.013(2) 0.027(2) -0.0046(19) 0.0037(19) -0.0018(17)
C20 0.020(2) 0.023(3) 0.025(2) -0.008(2) 0.0040(19) -0.0049(18)
C21 0.021(2) 0.008(2) 0.028(3) -0.0091(18) 0.0076(19) -0.0051(17)
C22 0.026(2) 0.020(2) 0.025(3) -0.006(2) 0.008(2) 0.0015(19)
C23 0.025(2) 0.020(2) 0.023(3) -0.003(2) 0.000(2) 0.0008(19)
C24 0.032(3) 0.018(3) 0.031(3) -0.007(2) 0.004(2) 0.004(2)
C25 0.025(2) 0.023(3) 0.027(3) -0.003(2) 0.002(2) 0.0041(19)
C26 0.043(3) 0.012(2) 0.035(3) 0.001(2) 0.011(2) 0.001(2)
C27 0.019(2) 0.021(2) 0.038(3) -0.010(2) -0.003(2) -0.0026(18)
C28 0.028(3) 0.026(3) 0.037(3) -0.007(2) -0.002(2) -0.002(2)
C29 0.028(3) 0.027(3) 0.039(3) -0.009(2) -0.004(2) 0.000(2)
C30 0.055(3) 0.036(3) 0.034(3) -0.016(2) 0.004(3) -0.005(3)
C31 0.065(4) 0.043(4) 0.042(3) -0.015(3) -0.013(3) 0.009(3)
C32 0.063(4) 0.059(4) 0.078(5) -0.039(4) 0.007(4) -0.023(3)
N1 0.0247(19) 0.0118(18) 0.025(2) -0.0079(16) -0.0023(16) -0.0053(15)
N2 0.0242(19) 0.0157(19) 0.028(2) -0.0057(16) -0.0035(16) 0.0009(15)
O1 0.0407(19) 0.0072(16) 0.0303(18) -0.0050(13) -0.0005(15) -0.0044(13)
O2 0.050(2) 0.0194(18) 0.034(2) -0.0017(15) -0.0135(17) 0.0018(15)
O3 0.0250(16) 0.0125(15) 0.0246(17) -0.0071(13) -0.0048(13) -0.0017(12)
O4 0.0297(17) 0.0097(15) 0.0346(18) -0.0079(14) -0.0011(14) -0.0062(12)
O5 0.0408(19) 0.0231(18) 0.034(2) -0.0002(15) -0.0083(17) -0.0023(15)
O6 0.050(2) 0.0118(18) 0.048(2) -0.0043(15) -0.0188(17) -0.0021(15)
O7 0.0272(16) 0.0140(16) 0.0242(17) -0.0044(13) 0.0008(14) -0.0017(12)
O8 0.0326(17) 0.0133(16) 0.0290(18) -0.0040(14) 0.0008(14) -0.0041(13)
C33 0.018(2) 0.012(2) 0.029(3) 0.0013(19) 0.0062(19) 0.0006(17)
C34 0.025(2) 0.009(2) 0.023(2) -0.0010(18) 0.0054(19) 0.0015(17)
C35 0.022(2) 0.013(2) 0.028(3) 0.0038(19) 0.0038(19) 0.0005(17)
C36 0.023(2) 0.008(2) 0.039(3) -0.004(2) 0.002(2) -0.0033(17)
C37 0.025(2) 0.011(2) 0.035(3) 0.004(2) 0.002(2) 0.0021(18)
C38 0.028(2) 0.017(2) 0.035(3) 0.006(2) 0.006(2) 0.0007(19)
C39 0.022(2) 0.011(2) 0.027(2) 0.0022(19) 0.0072(19) -0.0018(17)
C40 0.018(2) 0.015(2) 0.027(3) 0.0046(19) 0.0040(19) 0.0025(17)
C41 0.027(2) 0.013(2) 0.050(3) 0.005(2) -0.003(2) 0.0045(19)
C42 0.041(3) 0.007(2) 0.062(4) 0.008(2) 0.005(3) 0.001(2)
C43 0.028(2) 0.018(2) 0.037(3) 0.000(2) -0.003(2) -0.0011(19)
C44 0.031(3) 0.023(3) 0.026(3) 0.001(2) -0.005(2) -0.004(2)
C45 0.043(3) 0.044(3) 0.040(3) -0.006(3) 0.002(3) -0.012(3)
C46 0.048(3) 0.040(3) 0.036(3) -0.011(3) -0.006(3) 0.001(3)
C47 0.065(4) 0.082(5) 0.050(4) -0.034(4) -0.002(3) -0.011(4)
C48 0.077(5) 0.078(5) 0.053(4) -0.025(4) -0.018(4) 0.002(4)
C49 0.018(2) 0.023(3) 0.021(2) 0.0003(19) 0.0008(18) 0.0023(18)
C50 0.026(2) 0.015(2) 0.027(3) -0.0009(19) 0.005(2) -0.0007(18)
C51 0.022(2) 0.010(2) 0.027(3) 0.0006(19) 0.0044(19) 0.0002(17)
C52 0.024(2) 0.018(2) 0.019(2) -0.0055(19) -0.0002(19) -0.0052(18)
C53 0.026(2) 0.009(2) 0.030(3) -0.0025(19) 0.005(2) -0.0008(17)
C54 0.021(2) 0.017(2) 0.021(2) -0.0026(18) 0.0028(19) 0.0030(17)
C55 0.025(2) 0.016(2) 0.027(3) -0.004(2) 0.006(2) -0.0001(18)
C56 0.033(3) 0.011(2) 0.028(3) -0.0042(19) 0.009(2) -0.0022(18)
C57 0.032(3) 0.016(2) 0.032(3) 0.003(2) -0.001(2) 0.003(2)
C58 0.045(3) 0.014(2) 0.038(3) 0.007(2) 0.002(2) 0.007(2)
C59 0.023(2) 0.016(2) 0.039(3) -0.006(2) -0.001(2) -0.0038(18)
C60 0.034(3) 0.023(3) 0.033(3) -0.007(2) 0.002(2) 0.001(2)
C61 0.033(3) 0.027(3) 0.035(3) -0.011(2) -0.004(2) 0.001(2)
C62 0.043(3) 0.030(3) 0.034(3) -0.011(2) 0.007(2) 0.001(2)
C63 0.061(4) 0.033(3) 0.038(3) -0.013(3) -0.004(3) -0.002(3)
C64 0.071(4) 0.038(3) 0.058(4) -0.025(3) 0.006(3) -0.017(3)
N3 0.0237(19) 0.0139(19) 0.029(2) -0.0009(16) 0.0022(17) 0.0002(15)
N4 0.0258(19) 0.0099(18) 0.023(2) -0.0049(15) -0.0002(16) -0.0004(14)
O9 0.0397(18) 0.0071(16) 0.0341(19) -0.0014(13) 0.0002(15) -0.0021(13)
O10 0.047(2) 0.028(2) 0.038(2) 0.0051(16) -0.0085(18) 0.0070(16)
O11 0.0256(16) 0.0120(15) 0.0279(17) -0.0029(13) -0.0058(14) 0.0011(12)
O12 0.0378(19) 0.0067(16) 0.050(2) -0.0015(15) -0.0056(16) 0.0005(13)
O13 0.0266(16) 0.0126(16) 0.0281(17) -0.0010(13) -0.0013(14) -0.0004(12)
O14 0.0355(18) 0.0118(16) 0.0327(18) -0.0057(14) -0.0008(15) -0.0049(13)
O15 0.051(2) 0.0090(17) 0.035(2) -0.0039(14) -0.0064(16) -0.0030(14)
O16 0.044(2) 0.0195(18) 0.0317(19) -0.0042(15) -0.0079(17) -0.0011(15)
C1C 0.055(4) 0.103(6) 0.081(5) -0.043(5) 0.010(4) 0.000(4)
Cl1 0.0523(8) 0.0410(8) 0.0545(9) 0.0055(7) -0.0018(7) 0.0098(6)
Cl2 0.0611(10) 0.0483(9) 0.0664(10) -0.0005(8) 0.0063(8) -0.0060(7)

loop_
_atom_type_symbol
_atom_type_description
_atom_type_scat_dispersion_real
_atom_type_scat_dispersion_imag
_atom_type_scat_source
C C 0.0033 0.0016 'International Tables Vol C Tables 4.2.6.8 and 6.1.1.4'
H H 0.0000 0.0000 'International Tables Vol C Tables 4.2.6.8 and 6.1.1.4'
N N 0.0061 0.0033 'International Tables Vol C Tables 4.2.6.8 and 6.1.1.4'
O O 0.0106 0.0060 'International Tables Vol C Tables 4.2.6.8 and 6.1.1.4'
Cl Cl 0.1484 0.1585 'International Tables Vol C Tables 4.2.6.8 and 6.1.1.4'

loop_
_geom_angle_atom_site_label_1
_geom_angle_atom_site_label_2
_geom_angle_atom_site_label_3
_geom_angle
O1 C1 N1 119.5(4)
O1 C1 C2 117.1(4)
N1 C1 C2 123.4(4)
C3 C2 C7 105.6(4)
C3 C2 C1 131.6(4)
C7 C2 C1 122.8(4)
O3 C3 C2 111.1(4)
O3 C3 C4 121.5(4)
C2 C3 C4 127.4(4)
C5 C4 O4 111.1(4)
C5 C4 C3 128.7(4)
O4 C4 C3 120.2(4)
C4 C5 C10 105.9(4)
C4 C5 C6 131.7(4)
C10 C5 C6 122.3(4)
O2 C6 N1 119.1(4)
O2 C6 C5 119.5(4)
N1 C6 C5 121.3(4)
C8 C7 C2 107.4(4)
C8 C7 H7 126.3
C2 C7 H7 126.3
C7 C8 O3 109.8(4)
C7 C8 C17 134.2(4)
O3 C8 C17 115.8(3)
C10 C9 O4 111.8(4)
C10 C9 H9 124.1
O4 C9 H9 124.1
C9 C10 C5 106.6(4)
C9 C10 H10 126.7
C5 C10 H10 126.7
N1 C11 C12 112.0(3)
N1 C11 H11A 109.2
C12 C11 H11A 109.2
N1 C11 H11B 109.2
C12 C11 H11B 109.2
H11A C11 H11B 107.9
C11 C12 C13 110.0(4)
C11 C12 H12A 109.7
C13 C12 H12A 109.7
C11 C12 H12B 109.7
C13 C12 H12B 109.7
H12A C12 H12B 108.2
C14 C13 C12 114.0(4)
C14 C13 H13A 108.8
C12 C13 H13A 108.8
C14 C13 H13B 108.8
C12 C13 H13B 108.8
H13A C13 H13B 107.7
C13 C14 C15 113.4(4)
C13 C14 H14A 108.9
C15 C14 H14A 108.9
C13 C14 H14B 108.9
C15 C14 H14B 108.9
H14A C14 H14B 107.7
C16 C15 C14 113.1(4)
C16 C15 H15A 109.0
C14 C15 H15A 109.0
C16 C15 H15B 109.0
C14 C15 H15B 109.0
H15A C15 H15B 107.8
C15 C16 H16A 109.5
C15 C16 H16B 109.5
H16A C16 H16B 109.5
C15 C16 H16C 109.5
H16A C16 H16C 109.5
H16B C16 H16C 109.5
C18 C17 O7 110.3(4)
C18 C17 C8 135.8(4)
O7 C17 C8 113.8(4)
C17 C18 C19 107.0(4)
C17 C18 H18 126.5
C19 C18 H18 126.5
C20 C19 C18 106.0(4)
C20 C19 C24 130.7(4)
C18 C19 C24 123.3(4)
O7 C20 C19 110.6(4)
O7 C20 C21 120.8(4)
C19 C20 C21 128.6(4)
C22 C21 O8 111.1(4)
C22 C21 C20 128.5(4)
O8 C21 C20 120.4(4)
C21 C22 C25 105.3(4)
C21 C22 C23 131.4(4)
C25 C22 C23 123.2(4)
O5 C23 N2 119.2(4)
O5 C23 C22 117.9(4)
N2 C23 C22 122.9(4)
O6 C24 N2 119.8(4)
O6 C24 C19 116.6(4)
N2 C24 C19 123.6(4)
C26 C25 C22 106.0(4)
C26 C25 H25 127.0
C22 C25 H25 127.0
C25 C26 O8 112.0(4)
C25 C26 H26 124.0
O8 C26 H26 124.0
N2 C27 C28 110.7(3)
N2 C27 H27A 109.5
C28 C27 H27A 109.5
N2 C27 H27B 109.5
C28 C27 H27B 109.5
H27A C27 H27B 108.1
C27 C28 C29 113.2(4)
C27 C28 H28A 108.9
C29 C28 H28A 108.9
C27 C28 H28B 108.9
C29 C28 H28B 108.9
H28A C28 H28B 107.8
C28 C29 C30 111.9(4)
C28 C29 H29A 109.2
C30 C29 H29A 109.2
C28 C29 H29B 109.2
C30 C29 H29B 109.2
H29A C29 H29B 107.9
C31 C30 C29 114.5(4)
C31 C30 H30A 108.6
C29 C30 H30A 108.6
C31 C30 H30B 108.6
C29 C30 H30B 108.6
H30A C30 H30B 107.6
C32 C31 C30 113.0(5)
C32 C31 H31A 109.0
C30 C31 H31A 109.0
C32 C31 H31B 109.0
C30 C31 H31B 109.0
H31A C31 H31B 107.8
C31 C32 H32A 109.5
C31 C32 H32B 109.5
H32A C32 H32B 109.5
C31 C32 H32C 109.5
H32A C32 H32C 109.5
H32B C32 H32C 109.5
C1 N1 C6 133.2(4)
C1 N1 C11 113.5(3)
C6 N1 C11 112.9(3)
C24 N2 C23 133.2(4)
C24 N2 C27 113.4(3)
C23 N2 C27 113.1(3)
C3 O3 C8 106.0(3)
C4 O4 C9 104.5(3)
C20 O7 C17 106.1(3)
C26 O8 C21 105.5(3)
O9 C33 N3 118.8(4)
O9 C33 C34 117.1(4)
N3 C33 C34 124.1(4)
C35 C34 C39 105.4(4)
C35 C34 C33 131.2(4)
C39 C34 C33 123.4(4)
O11 C35 C34 111.0(4)
O11 C35 C36 121.4(4)
C34 C35 C36 127.6(4)
C37 C36 O12 112.1(4)
C37 C36 C35 128.9(4)
O12 C36 C35 119.0(4)
C36 C37 C41 105.4(4)
C36 C37 C38 131.4(4)
C41 C37 C38 123.1(4)
O10 C38 N3 118.0(4)
O10 C38 C37 118.5(4)
N3 C38 C37 123.5(4)
C40 C39 C34 107.6(4)
C40 C39 H39 126.2
C34 C39 H39 126.2
C39 C40 O11 109.6(4)
C39 C40 C49 137.2(4)
O11 C40 C49 113.2(4)
C42 C41 C37 105.6(4)
C42 C41 H41 127.2
C37 C41 H41 127.2
C41 C42 O12 112.1(4)
C41 C42 H42 123.9
O12 C42 H42 123.9
N3 C43 C44 113.0(3)
N3 C43 H43A 109.0
C44 C43 H43A 109.0
N3 C43 H43B 109.0
C44 C43 H43B 109.0
H43A C43 H43B 107.8
C43 C44 C45 111.6(4)
C43 C44 H44A 109.3
C45 C44 H44A 109.3
C43 C44 H44B 109.3
C45 C44 H44B 109.3
H44A C44 H44B 108.0
C46 C45 C44 115.2(4)
C46 C45 H45A 108.5
C44 C45 H45A 108.5
C46 C45 H45B 108.5
C44 C45 H45B 108.5
H45A C45 H45B 107.5
C45 C46 C47 115.5(5)
C45 C46 H46A 108.4
C47 C46 H46A 108.4
C45 C46 H46B 108.4
C47 C46 H46B 108.4
H46A C46 H46B 107.5
C48 C47 C46 112.5(5)
C48 C47 H47A 109.1
C46 C47 H47A 109.1
C48 C47 H47B 109.1
C46 C47 H47B 109.1
H47A C47 H47B 107.8
C47 C48 H48A 109.5
C47 C48 H48B 109.5
H48A C48 H48B 109.5
C47 C48 H48C 109.5
H48A C48 H48C 109.5
H48B C48 H48C 109.5
C50 C49 O13 110.1(4)
C50 C49 C40 133.0(4)
O13 C49 C40 116.9(4)
C49 C50 C51 107.5(4)
C49 C50 H50 126.3
C51 C50 H50 126.3
C52 C51 C50 105.3(4)
C52 C51 C56 131.7(4)
C50 C51 C56 123.0(4)
O13 C52 C51 111.0(4)
O13 C52 C53 122.0(4)
C51 C52 C53 127.0(4)
C54 C53 O14 110.5(4)
C54 C53 C52 128.9(4)
O14 C53 C52 120.6(4)
C53 C54 C57 106.4(4)
C53 C54 C55 132.2(4)
C57 C54 C55 121.3(4)
O16 C55 N4 119.4(4)
O16 C55 C54 118.5(4)
N4 C55 C54 122.1(4)
O15 C56 N4 118.9(4)
O15 C56 C51 116.8(4)
N4 C56 C51 124.3(4)
C58 C57 C54 105.9(4)
C58 C57 H57 127.1
C54 C57 H57 127.1
C57 C58 O14 111.9(4)
C57 C58 H58 124.1
O14 C58 H58 124.1
N4 C59 C60 113.9(3)
N4 C59 H59A 108.8
C60 C59 H59A 108.8
N4 C59 H59B 108.8
C60 C59 H59B 108.8
H59A C59 H59B 107.7
C59 C60 C61 111.2(4)
C59 C60 H60A 109.4
C61 C60 H60A 109.4
C59 C60 H60B 109.4
C61 C60 H60B 109.4
H60A C60 H60B 108.0
C62 C61 C60 114.2(4)
C62 C61 H61A 108.7
C60 C61 H61A 108.7
C62 C61 H61B 108.7
C60 C61 H61B 108.7
H61A C61 H61B 107.6
C61 C62 C63 114.5(4)
C61 C62 H62A 108.6
C63 C62 H62A 108.6
C61 C62 H62B 108.6
C63 C62 H62B 108.6
H62A C62 H62B 107.6
C64 C63 C62 113.8(4)
C64 C63 H63A 108.8
C62 C63 H63A 108.8
C64 C63 H63B 108.8
C62 C63 H63B 108.8
H63A C63 H63B 107.7
C63 C64 H64A 109.5
C63 C64 H64B 109.5
H64A C64 H64B 109.5
C63 C64 H64C 109.5
H64A C64 H64C 109.5
H64B C64 H64C 109.5
C33 N3 C38 132.3(4)
C33 N3 C43 114.6(3)
C38 N3 C43 112.8(4)
C56 N4 C55 132.6(4)
C56 N4 C59 114.2(3)
C55 N4 C59 113.1(3)
C35 O11 C40 106.4(3)
C36 O12 C42 104.8(4)
C52 O13 C49 106.1(3)
C53 O14 C58 105.4(3)
Cl1 C1C Cl2 113.7(4)
Cl1 C1C H1C1 108.8
Cl2 C1C H1C1 108.8
Cl1 C1C H1C2 108.8
Cl2 C1C H1C2 108.8
H1C1 C1C H1C2 107.7

loop_
_geom_bond_atom_site_label_1
_geom_bond_atom_site_label_2
_geom_bond_distance
C1 O1 1.231(5)
C1 N1 1.392(5)
C1 C2 1.462(6)
C2 C3 1.372(6)
C2 C7 1.419(6)
C3 O3 1.357(5)
C3 C4 1.407(6)
C4 C5 1.351(6)
C4 O4 1.374(5)
C5 C10 1.434(6)
C5 C6 1.473(6)
C6 O2 1.199(5)
C6 N1 1.424(5)
C7 C8 1.353(6)
C7 H7 0.9500
C8 O3 1.389(5)
C8 C17 1.425(6)
C9 C10 1.322(6)
C9 O4 1.385(5)
C9 H9 0.9500
C10 H10 0.9500
C11 N1 1.500(5)
C11 C12 1.519(6)
C11 H11A 0.9900
C11 H11B 0.9900
C12 C13 1.525(6)
C12 H12A 0.9900
C12 H12B 0.9900
C13 C14 1.513(6)
C13 H13A 0.9900
C13 H13B 0.9900
C14 C15 1.523(6)
C14 H14A 0.9900
C14 H14B 0.9900
C15 C16 1.499(7)
C15 H15A 0.9900
C15 H15B 0.9900
C16 H16A 0.9800
C16 H16B 0.9800
C16 H16C 0.9800
C17 C18 1.347(6)
C17 O7 1.388(5)
C18 C19 1.421(6)
C18 H18 0.9500
C19 C20 1.373(6)
C19 C24 1.475(6)
C20 O7 1.358(5)
C20 C21 1.404(6)
C21 C22 1.359(6)
C21 O8 1.367(5)
C22 C25 1.445(6)
C22 C23 1.465(6)
C23 O5 1.213(5)
C23 N2 1.419(6)
C24 O6 1.214(5)
C24 N2 1.391(6)
C25 C26 1.335(6)
C25 H25 0.9500
C26 O8 1.364(5)
C26 H26 0.9500
C27 N2 1.497(5)
C27 C28 1.513(6)
C27 H27A 0.9900
C27 H27B 0.9900
C28 C29 1.519(6)
C28 H28A 0.9900
C28 H28B 0.9900
C29 C30 1.524(6)
C29 H29A 0.9900
C29 H29B 0.9900
C30 C31 1.523(7)
C30 H30A 0.9900
C30 H30B 0.9900
C31 C32 1.517(8)
C31 H31A 0.9900
C31 H31B 0.9900
C32 H32A 0.9800
C32 H32B 0.9800
C32 H32C 0.9800
C33 O9 1.222(5)
C33 N3 1.397(5)
C33 C34 1.474(6)
C34 C35 1.367(6)
C34 C39 1.418(6)
C35 O11 1.351(5)
C35 C36 1.420(6)
C36 C37 1.347(6)
C36 O12 1.358(5)
C37 C41 1.443(6)
C37 C38 1.463(6)
C38 O10 1.215(5)
C38 N3 1.422(5)
C39 C40 1.347(6)
C39 H39 0.9500
C40 O11 1.383(5)
C40 C49 1.427(6)
C41 C42 1.336(7)
C41 H41 0.9500
C42 O12 1.370(5)
C42 H42 0.9500
C43 N3 1.482(5)
C43 C44 1.503(6)
C43 H43A 0.9900
C43 H43B 0.9900
C44 C45 1.510(6)
C44 H44A 0.9900
C44 H44B 0.9900
C45 C46 1.486(7)
C45 H45A 0.9900
C45 H45B 0.9900
C46 C47 1.524(7)
C46 H46A 0.9900
C46 H46B 0.9900
C47 C48 1.482(8)
C47 H47A 0.9900
C47 H47B 0.9900
C48 H48A 0.9800
C48 H48B 0.9800
C48 H48C 0.9800
C49 C50 1.342(6)
C49 O13 1.387(5)
C50 C51 1.428(6)
C50 H50 0.9500
C51 C52 1.371(6)
C51 C56 1.454(6)
C52 O13 1.356(5)
C52 C53 1.404(6)
C53 C54 1.352(6)
C53 O14 1.369(5)
C54 C57 1.439(6)
C54 C55 1.481(6)
C55 O16 1.205(5)
C55 N4 1.416(5)
C56 O15 1.236(5)
C56 N4 1.391(5)
C57 C58 1.327(6)
C57 H57 0.9500
C58 O14 1.377(5)
C58 H58 0.9500
C59 N4 1.489(5)
C59 C60 1.507(6)
C59 H59A 0.9900
C59 H59B 0.9900
C60 C61 1.517(6)
C60 H60A 0.9900
C60 H60B 0.9900
C61 C62 1.512(6)
C61 H61A 0.9900
C61 H61B 0.9900
C62 C63 1.525(7)
C62 H62A 0.9900
C62 H62B 0.9900
C63 C64 1.512(8)
C63 H63A 0.9900
C63 H63B 0.9900
C64 H64A 0.9800
C64 H64B 0.9800
C64 H64C 0.9800
C1C Cl1 1.739(7)
C1C Cl2 1.753(7)
C1C H1C1 0.9900
C1C H1C2 0.9900
